data_4135512
loop_
_publ_author_name
'Zhang, Han-Yue'
'Zhang, Zhi-Xu'
'Chen, Xiao-Gang'
'Song, Xian-Jiang'
'Zhang, Yi'
'Xiong, Ren-Gen'

_publ_section_title
;
 Large Electrostrictive Coefficient in a Two-Dimensional Hybrid Perovskite
 Ferroelectric.
;
_journal_issue 3
_journal_name_full 'Journal of the American Chemical Society'
_journal_page_first 1664
_journal_page_last 1672
_journal_paper_doi 10.1021/jacs.0c12907
_journal_volume 143
_journal_year 2021
_chemical_formula_moiety 'Br4 Pb, C5 H16 N2'
_chemical_formula_sum 'C5 H16 Br4 N Pb'
_chemical_formula_weight 631.00
_space_group_crystal_system orthorhombic
_space_group_IT_number 51
_space_group_name_Hall '-P 2a 2a'
_space_group_name_H-M_alt 'P m m a'
_atom_sites_solution_hydrogens difmap
_audit_creation_method SHELXL-2014/7
_cell_angle_alpha 90
_cell_angle_beta 90
_cell_angle_gamma 90
_cell_formula_units_Z 2
_cell_length_a 11.9047(6)
_cell_length_b 6.0106(4)
_cell_length_c 9.7130(6)
_cell_measurement_reflns_used 2114
_cell_measurement_temperature 293(2)
_cell_measurement_theta_max 31.1750
_cell_measurement_theta_min 2.6850
_cell_volume 695.01(7)
_computing_structure_refinement 'SHELXL-2014/7 (Sheldrick, 2014)'
_diffrn_ambient_temperature 293(2)
_diffrn_measured_fraction_theta_full 0.999
_diffrn_measured_fraction_theta_max 0.847
_diffrn_measurement_device_type 'XtaLAB Synergy R, DW system, HyPix'
_diffrn_radiation_type MoK\a
_diffrn_radiation_wavelength 0.71073
_diffrn_reflns_av_R_equivalents 0.0863
_diffrn_reflns_av_unetI/netI 0.0668
_diffrn_reflns_Laue_measured_fraction_full 0.999
_diffrn_reflns_Laue_measured_fraction_max 0.847
_diffrn_reflns_limit_h_max 15
_diffrn_reflns_limit_h_min -14
_diffrn_reflns_limit_k_max 7
_diffrn_reflns_limit_k_min -8
_diffrn_reflns_limit_l_max 13
_diffrn_reflns_limit_l_min -13
_diffrn_reflns_number 3863
_diffrn_reflns_point_group_measured_fraction_full 0.999
_diffrn_reflns_point_group_measured_fraction_max 0.847
_diffrn_reflns_theta_full 25.242
_diffrn_reflns_theta_max 31.028
_diffrn_reflns_theta_min 2.706
_diffrn_source 'Rotating-anode X-ray tube'
_exptl_absorpt_coefficient_mu 23.593
_exptl_absorpt_correction_T_max 0.003
_exptl_absorpt_correction_T_min 0.001
_exptl_absorpt_correction_type multi-scan
_exptl_absorpt_process_details
;
CrysAlisPro 1.171.40.14e (Rigaku Oxford Diffraction, 2018)
Empirical absorption correction using spherical harmonics,
 implemented in SCALE3 ABSPACK scaling algorithm.
;
_exptl_crystal_colour yellow
_exptl_crystal_density_diffrn 2.948
_exptl_crystal_description sheet
_exptl_crystal_F_000 550
_exptl_crystal_size_max 0.300
_exptl_crystal_size_mid 0.260
_exptl_crystal_size_min 0.250
_refine_diff_density_max 3.956
_refine_diff_density_min -5.222
_refine_diff_density_rms 0.951
_refine_ls_extinction_coef 0.022(3)
_refine_ls_extinction_expression Fc^*^=kFc[1+0.001xFc^2^\l^3^/sin(2\q)]^-1/4^
_refine_ls_extinction_method 'SHELXL-2014/7 (Sheldrick 2014'
_refine_ls_goodness_of_fit_ref 1.126
_refine_ls_hydrogen_treatment constr
_refine_ls_matrix_type full
_refine_ls_number_parameters 44
_refine_ls_number_reflns 1072
_refine_ls_number_restraints 88
_refine_ls_restrained_S_all 1.101
_refine_ls_R_factor_all 0.0996
_refine_ls_R_factor_gt 0.0820
_refine_ls_shift/su_max 0.000
_refine_ls_shift/su_mean 0.000
_refine_ls_structure_factor_coef Fsqd
_refine_ls_weighting_details 'w=1/[\s^2^(Fo^2^)+(0.1486P)^2^+0.6366P] where P=(Fo^2^+2Fc^2^)/3'
_refine_ls_weighting_scheme calc
_refine_ls_wR_factor_gt 0.2151
_refine_ls_wR_factor_ref 0.2286
_reflns_Friedel_coverage 0.000
_reflns_number_gt 799
_reflns_number_total 1072
_reflns_threshold_expression 'I > 2\s(I)'
_cod_data_source_file ja0c12907_si_002.cif
_cod_data_source_block PMMA
_cod_depositor_comments 'Adding full bibliography for 4135512--4135514.cif.'
_cod_database_code 4135512
_shelx_shelxl_version_number 2014/7
_shelx_space_group_comment
;
The symmetry employed for this shelxl refinement is uniquely defined
by the following loop, which should always be used as a source of
symmetry information in preference to the above space-group names.
They are only intended as comments.
;
_shelx_estimated_absorpt_t_min 0.053
_shelx_estimated_absorpt_t_max 0.067

loop_
_space_group_symop_operation_xyz
'x, y, z'
'-x+1/2, -y, z'
'-x, y, -z'
'x+1/2, -y, -z'
'-x, -y, -z'
'x-1/2, y, -z'
'x, -y, z'
'-x-1/2, y, z'

loop_
_atom_site_label
_atom_site_type_symbol
_atom_site_fract_x
_atom_site_fract_y
_atom_site_fract_z
_atom_site_U_iso_or_equiv
_atom_site_adp_type
_atom_site_occupancy
_atom_site_site_symmetry_order
_atom_site_calc_flag
_atom_site_refinement_flags_posn
_atom_site_refinement_flags_adp
_atom_site_refinement_flags_occupancy
_atom_site_disorder_assembly
_atom_site_disorder_group
C2 C 0.2500 0.269(13) 0.416(10) 0.149(10) Uani 0.5 2 d DS TU P . .
H2A H 0.1855 0.3223 0.4482 0.224 Uiso 0.25 1 d R U P . .
H2B H 0.3069 0.3241 0.4642 0.224 Uiso 0.25 1 d R U P . .
H2C H 0.2500 0.3086 0.3278 0.224 Uiso 0.5 2 d R U P . .
C3 C 0.323(4) 0.0000 0.542(4) 0.130(11) Uani 0.5 2 d DS TU P . .
H3A H 0.3515 -0.1366 0.5328 0.156 Uiso 0.25 1 d R U P . .
H3B H 0.3807 0.0921 0.5529 0.156 Uiso 0.25 1 d R U P . .
C4 C 0.2500 0.0000 0.668(4) 0.117(10) Uani 1 4 d DS TU P . .
H4A H 0.2055 -0.1173 0.6534 0.140 Uiso 0.25 1 d R U P . .
H4B H 0.2055 0.1173 0.6534 0.140 Uiso 0.25 1 d R U P . .
N2 N 0.2500 0.0000 0.820(4) 0.102(7) Uani 1 4 d DS TU P . .
H1D H 0.1839 0.0000 0.8490 0.152 Uiso 0.5 2 d R U P . .
H1E H 0.2830 -0.1140 0.8490 0.152 Uiso 0.25 1 d R U P . .
H1F H 0.2830 0.1140 0.8490 0.152 Uiso 0.25 1 d R U P . .
N1 N 0.2500 0.018(13) 0.417(4) 0.102(7) Uani 0.5 2 d DS TU P . .
Pb1 Pb 0.5000 0.5000 0.0000 0.0312(5) Uani 1 4 d S TU P . .
Br2 Br 0.5507(2) 0.5000 0.2984(2) 0.0704(8) Uani 1 2 d S TU P . .
Br3 Br 0.2500 0.5000 0.0457(4) 0.0737(11) Uani 1 4 d S TU P . .
Br4 Br 0.5000 0.0000 0.0000 0.0683(12) Uani 1 4 d S TU P . .
C1 C 0.364(2) 0.0000 0.355(4) 0.149(10) Uani 1 2 d DS TU P . .
H1A H 0.3739 -0.1476 0.3558 0.224 Uiso 0.5 1 d R U P . .
H1B H 0.3679 0.0496 0.2687 0.224 Uiso 0.5 1 d R U P . .
H1C H 0.4172 0.0652 0.4051 0.224 Uiso 0.5 1 d R U P . .

loop_
_atom_site_aniso_label
_atom_site_aniso_U_11
_atom_site_aniso_U_22
_atom_site_aniso_U_33
_atom_site_aniso_U_23
_atom_site_aniso_U_13
_atom_site_aniso_U_12
C2 0.150(16) 0.157(16) 0.141(13) 0.006(13) 0.000 0.000
C3 0.134(16) 0.128(16) 0.128(13) 0.000 0.002(10) 0.000
C4 0.125(16) 0.109(16) 0.116(13) 0.000 0.000 0.000
N2 0.081(11) 0.116(14) 0.108(12) 0.000 0.000 0.000
N1 0.081(11) 0.116(14) 0.108(12) 0.000 0.000 0.000
Pb1 0.0272(6) 0.0224(6) 0.0441(7) 0.000 0.0030(3) 0.000
Br2 0.0769(17) 0.0928(17) 0.0416(12) 0.000 -0.0139(11) 0.000
Br3 0.0249(13) 0.130(3) 0.067(2) 0.000 0.000 0.000
Br4 0.101(3) 0.0227(18) 0.081(3) 0.000 0.0037(15) 0.000
C1 0.150(16) 0.157(16) 0.141(13) 0.006(13) 0.000 0.000

loop_
_atom_type_symbol
_atom_type_description
_atom_type_scat_dispersion_real
_atom_type_scat_dispersion_imag
_atom_type_scat_source
C C 0.0033 0.0016 'International Tables Vol C Tables 4.2.6.8 and 6.1.1.4'
H H 0.0000 0.0000 'International Tables Vol C Tables 4.2.6.8 and 6.1.1.4'
N N 0.0061 0.0033 'International Tables Vol C Tables 4.2.6.8 and 6.1.1.4'
Br Br -0.2901 2.4595 'International Tables Vol C Tables 4.2.6.8 and 6.1.1.4'
Pb Pb -3.3944 10.1111 'International Tables Vol C Tables 4.2.6.8 and 6.1.1.4'

loop_
_geom_angle_atom_site_label_1
_geom_angle_atom_site_label_2
_geom_angle_atom_site_label_3
_geom_angle
_geom_angle_site_symmetry_1
_geom_angle_site_symmetry_3
_geom_angle_publ_flag
N1 C3 N1 8(6) 2 . ?
N1 C3 C4 109(4) 2 . ?
N1 C3 C4 109(4) . . ?
N1 C3 C1 50.8(13) 2 . ?
N1 C3 C1 50.8(13) . . ?
C4 C3 C1 160(4) . . ?
N1 C3 C3 55(2) 2 2 ?
N1 C3 C3 55(2) . 2 ?
C4 C3 C3 54.8(19) . 2 ?
C1 C3 C3 105.2(19) . 2 ?
N2 C4 C3 144.8(19) . . ?
N2 C4 C3 144.8(19) . 2 ?
C3 C4 C3 70(4) . 2 ?
N1 N1 C1 86(3) 2 . ?
N1 N1 C1 86(3) 2 2 ?
C1 N1 C1 131(5) . 2 ?
N1 N1 C3 86(3) 2 2 ?
C1 N1 C3 148(4) . 2 ?
C1 N1 C3 78(2) 2 2 ?
N1 N1 C3 86(3) 2 . ?
C1 N1 C3 78(2) . . ?
C1 N1 C3 148(4) 2 . ?
C3 N1 C3 71(4) 2 . ?
N1 N1 C2 179(4) 2 . ?
C1 N1 C2 94(4) . . ?
C1 N1 C2 94(4) 2 . ?
C3 N1 C2 95(5) 2 . ?
C3 N1 C2 95(5) . . ?
Br2 Pb1 Br2 180.0 5_665 . ?
Br2 Pb1 Br4 90.0 5_665 1_565 ?
Br2 Pb1 Br4 90.0 . 1_565 ?
Br2 Pb1 Br4 90.0 5_665 . ?
Br2 Pb1 Br4 90.0 . . ?
Br4 Pb1 Br4 180.0 1_565 . ?
Br2 Pb1 Br3 93.28(10) 5_665 5_665 ?
Br2 Pb1 Br3 86.72(10) . 5_665 ?
Br4 Pb1 Br3 90.0 1_565 5_665 ?
Br4 Pb1 Br3 90.0 . 5_665 ?
Br2 Pb1 Br3 86.72(10) 5_665 . ?
Br2 Pb1 Br3 93.28(10) . . ?
Br4 Pb1 Br3 90.0 1_565 . ?
Br4 Pb1 Br3 90.0 . . ?
Br3 Pb1 Br3 180.0 5_665 . ?
Pb1 Br3 Pb1 163.03(16) 2_565 . ?
Pb1 Br4 Pb1 180.0 1_545 . ?
N1 C1 N1 8(6) 2 . ?
N1 C1 C3 51.0(15) 2 . ?
N1 C1 C3 51.0(15) . . ?

loop_
_geom_bond_atom_site_label_1
_geom_bond_atom_site_label_2
_geom_bond_distance
_geom_bond_site_symmetry_2
_geom_bond_publ_flag
C2 N1 1.51(2) . ?
C3 N1 1.49(2) 2 ?
C3 N1 1.49(2) . ?
C3 C4 1.50(2) . ?
C3 C1 1.88(5) . ?
C3 C3 1.73(9) 2 ?
C4 N2 1.482(19) . ?
C4 C3 1.50(2) 2 ?
N1 N1 0.22(16) 2 ?
N1 C1 1.489(19) . ?
N1 C1 1.489(19) 2 ?
N1 C3 1.49(2) 2 ?
Pb1 Br2 2.960(2) 5_665 ?
Pb1 Br2 2.960(2) . ?
Pb1 Br4 3.0053(2) 1_565 ?
Pb1 Br4 3.0053(2) . ?
Pb1 Br3 3.0091(6) 5_665 ?
Pb1 Br3 3.0091(6) . ?
Br3 Pb1 3.0091(6) 2_565 ?
Br4 Pb1 3.0053(2) 1_545 ?
C1 N1 1.489(19) 2 ?
